data_2223208
loop_
_publ_author_name
'Suh, Seung Wook'
'Kim, Chong-Hyeak'
'Kim, Inn Hoe'

_publ_section_title
;
 Bis(2-aminobenzothiazole-\k<i>N</i>^1^)bis(thiocyanato-\k<i>N</i>)zinc(II)
;
_journal_coeditor_code TK2521
_journal_issue 9
_journal_name_full 'Acta Crystallographica Section E'
_journal_page_first m1054
_journal_paper_doi 10.1107/S1600536809030931
_journal_volume 65
_journal_year 2009
_chemical_formula_iupac '[Zn (NCS)2 (C7 H6 N2 S)2]'
_chemical_formula_moiety 'C16 H12 N6 S4 Zn'
_chemical_formula_sum 'C16 H12 N6 S4 Zn'
_chemical_formula_weight 481.93
_chemical_name_systematic
;
Bis(2-aminobenzothiazole-\k<i>N</i>^1^)bis(thiocyanato-\k<i>N</i>)zinc(II)
;
_space_group_IT_number 2
_symmetry_cell_setting triclinic
_symmetry_space_group_name_Hall '-P 1'
_symmetry_space_group_name_H-M 'P -1'
_atom_sites_solution_hydrogens geom
_atom_sites_solution_primary direct
_atom_sites_solution_secondary difmap
_cell_angle_alpha 97.7350(10)
_cell_angle_beta 107.3020(10)
_cell_angle_gamma 94.2320(10)
_cell_formula_units_Z 2
_cell_length_a 8.43790(10)
_cell_length_b 9.49000(10)
_cell_length_c 13.3037(2)
_cell_measurement_reflns_used 9879
_cell_measurement_temperature 296(2)
_cell_measurement_theta_max 28.1
_cell_measurement_theta_min 2.5
_cell_volume 1000.52(2)
_computing_cell_refinement 'SAINT (Bruker, 2001)'
_computing_data_collection 'SMART (Bruker, 2001)'
_computing_data_reduction 'SAINT (Bruker, 2001)'
_computing_molecular_graphics 'SHELXTL (Sheldrick, 2008)'
_computing_publication_material 'SHELXTL (Sheldrick, 2008)'
_computing_structure_refinement 'SHELXL97 (Sheldrick, 2008)'
_computing_structure_solution 'SHELXS97 (Sheldrick, 2008)'
_diffrn_ambient_temperature 296(2)
_diffrn_measured_fraction_theta_full 0.982
_diffrn_measured_fraction_theta_max 0.982
_diffrn_measurement_device_type 'Bruker SMART APEXII CCD area-detector'
_diffrn_measurement_method '\f and \w scans'
_diffrn_radiation_monochromator graphite
_diffrn_radiation_source 'fine-focus sealed tube'
_diffrn_radiation_type MoK\a
_diffrn_radiation_wavelength 0.71073
_diffrn_reflns_av_R_equivalents 0.028
_diffrn_reflns_av_sigmaI/netI 0.023
_diffrn_reflns_limit_h_max 11
_diffrn_reflns_limit_h_min -11
_diffrn_reflns_limit_k_max 12
_diffrn_reflns_limit_k_min -12
_diffrn_reflns_limit_l_max 17
_diffrn_reflns_limit_l_min -17
_diffrn_reflns_number 19351
_diffrn_reflns_theta_full 28.33
_diffrn_reflns_theta_max 28.3
_diffrn_reflns_theta_min 1.6
_exptl_absorpt_coefficient_mu 1.659
_exptl_absorpt_correction_T_max 0.722
_exptl_absorpt_correction_T_min 0.550
_exptl_absorpt_correction_type multi-scan
_exptl_absorpt_process_details '(SADABS; Bruker, 2001)'
_exptl_crystal_colour silver
_exptl_crystal_density_diffrn 1.600
_exptl_crystal_density_meas 1.59
_exptl_crystal_density_method 'flotation method'
_exptl_crystal_description block
_exptl_crystal_F_000 488
_exptl_crystal_size_max 0.41
_exptl_crystal_size_mid 0.28
_exptl_crystal_size_min 0.21
_refine_diff_density_max 0.63
_refine_diff_density_min -0.60
_refine_ls_extinction_method none
_refine_ls_goodness_of_fit_ref 1.05
_refine_ls_hydrogen_treatment constr
_refine_ls_matrix_type full
_refine_ls_number_parameters 244
_refine_ls_number_reflns 4901
_refine_ls_number_restraints 0
_refine_ls_restrained_S_all 1.05
_refine_ls_R_factor_all 0.035
_refine_ls_R_factor_gt 0.030
_refine_ls_shift/su_max 0.001
_refine_ls_shift/su_mean 0.000
_refine_ls_structure_factor_coef Fsqd
_refine_ls_weighting_details 'calc w=1/[\s^2^(Fo^2^)+(0.0335P)^2^+0.3690P] where P=(Fo^2^+2Fc^2^)/3'
_refine_ls_weighting_scheme calc
_refine_ls_wR_factor_gt 0.075
_refine_ls_wR_factor_ref 0.079
_reflns_number_gt 4238
_reflns_number_total 4901
_reflns_threshold_expression I>2\s(I)
_cod_data_source_file tk2521.cif
_cod_data_source_block I
_cod_depositor_comments
;
The following automatic conversions were performed:
'_symmetry_cell_setting' value 'Triclinic' changed to 'triclinic'
according to '/home/saulius/struct/CIF-dictionaries/cif_core.dic'
dictionary named 'cif_core.dic' version 2.4.1 from
2010-06-29.

'_exptl_absorpt_correction_type' value 'multi scan' changed
to 'multi-scan' according to
'/home/saulius/struct/CIF-dictionaries/cif_core.dic' dictionary named
'cif_core.dic' version 2.4.1 from 2010-06-29.

Automatic conversion script
Id: cif_fix_enum 1527 2010-12-29 10:47:43Z saulius 

The following automatic conversions were performed:

'_symmetry_cell_setting' value 'Triclinic' changed to 'triclinic'
according to /home/saulius/struct/CIF-dictionaries/cif_core.dic
dictionary named 'cif_core.dic' version 2.4.1 from
2010-06-29.

'_exptl_absorpt_correction_type' value 'multi scan'
changed to 'multi-scan' according to
/home/saulius/struct/CIF-dictionaries/cif_core.dic dictionary named
'cif_core.dic' version 2.4.1 from 2010-06-29.

Automatic conversion script
Id: cif_fix_values 1715 2011-07-08 13:25:40Z adriana 
;
_cod_database_code 2223208
_cod_database_fobs_code 2223208

loop_
_symmetry_equiv_pos_as_xyz
'x, y, z'
'-x, -y, -z'

loop_
_atom_site_type_symbol
_atom_site_label
_atom_site_fract_x
_atom_site_fract_y
_atom_site_fract_z
_atom_site_U_iso_or_equiv
_atom_site_adp_type
_atom_site_calc_flag
_atom_site_refinement_flags
_atom_site_occupancy
_atom_site_disorder_assembly
_atom_site_disorder_group
Zn Zn 0.33334(3) 0.77964(2) 0.744958(17) 0.04196(8) Uani d . 1 . .
S S1 0.11604(9) 0.33772(8) 0.79681(7) 0.0884(3) Uani d . 1 . .
C C1 0.2117(3) 0.4851(2) 0.78611(17) 0.0523(5) Uani d . 1 . .
N N1 0.2812(2) 0.5896(2) 0.77780(16) 0.0613(5) Uani d . 1 . .
S S2 -0.15336(6) 0.99430(6) 0.72597(4) 0.05379(13) Uani d . 1 . .
C C2 0.0121(2) 0.9254(2) 0.72033(14) 0.0431(4) Uani d . 1 . .
N N2 0.1339(2) 0.8781(2) 0.71756(15) 0.0588(5) Uani d . 1 . .
S S11 0.80227(6) 0.93870(7) 1.02664(4) 0.05593(14) Uani d . 1 . .
C C12 0.6289(2) 0.8274(2) 0.94188(15) 0.0439(4) Uani d . 1 . .
N N13 0.52630(18) 0.88677(16) 0.86862(12) 0.0395(3) Uani d . 1 . .
C C14 0.5820(2) 1.0329(2) 0.87934(15) 0.0412(4) Uani d . 1 . .
C C15 0.5032(3) 1.1285(2) 0.81714(17) 0.0511(5) Uani d . 1 . .
H H15A 0.4031 1.0990 0.7625 0.061 Uiso calc R 1 . .
C C16 0.5770(3) 1.2695(2) 0.8383(2) 0.0650(6) Uani d . 1 . .
H H16A 0.5260 1.3349 0.7968 0.078 Uiso calc R 1 . .
C C17 0.7250(4) 1.3142(3) 0.9199(2) 0.0728(7) Uani d . 1 . .
H H17A 0.7721 1.4091 0.9322 0.087 Uiso calc R 1 . .
C C18 0.8037(3) 1.2210(3) 0.9829(2) 0.0666(6) Uani d . 1 . .
H H18A 0.9029 1.2515 1.0381 0.080 Uiso calc R 1 . .
C C19 0.7310(2) 1.0799(2) 0.96185(16) 0.0495(5) Uani d . 1 . .
N N20 0.6088(2) 0.6899(2) 0.95306(15) 0.0591(5) Uani d . 1 . .
H H20A 0.5240 0.6334 0.9106 0.071 Uiso calc R 1 . .
H H20B 0.6807 0.6578 1.0027 0.071 Uiso calc R 1 . .
S S21 0.44673(11) 0.79917(8) 0.43370(5) 0.0764(2) Uani d . 1 . .
C C22 0.3431(3) 0.8192(3) 0.52843(18) 0.0590(5) Uani d . 1 . .
N N23 0.4067(2) 0.76110(17) 0.61379(13) 0.0458(4) Uani d . 1 . .
C C24 0.5455(2) 0.6922(2) 0.60632(16) 0.0468(4) Uani d . 1 . .
C C25 0.6394(3) 0.6195(2) 0.6816(2) 0.0583(5) Uani d . 1 . .
H H25A 0.6128 0.6118 0.7438 0.070 Uiso calc R 1 . .
C C26 0.7738(3) 0.5585(3) 0.6631(3) 0.0790(8) Uani d . 1 . .
H H26A 0.8379 0.5088 0.7131 0.095 Uiso calc R 1 . .
C C27 0.8139(4) 0.5707(4) 0.5707(3) 0.0895(10) Uani d . 1 . .
H H27A 0.9055 0.5296 0.5599 0.107 Uiso calc R 1 . .
C C28 0.7221(4) 0.6415(3) 0.4953(3) 0.0801(8) Uani d . 1 . .
H H28A 0.7495 0.6489 0.4333 0.096 Uiso calc R 1 . .
C C29 0.5858(3) 0.7027(2) 0.51366(18) 0.0580(5) Uani d . 1 . .
N N30 0.2092(3) 0.8888(3) 0.51170(19) 0.0971(9) Uani d . 1 . .
H H30A 0.1575 0.8984 0.5586 0.116 Uiso calc R 1 . .
H H30B 0.1741 0.9243 0.4540 0.116 Uiso calc R 1 . .

loop_
_atom_site_aniso_label
_atom_site_aniso_U_11
_atom_site_aniso_U_22
_atom_site_aniso_U_33
_atom_site_aniso_U_12
_atom_site_aniso_U_13
_atom_site_aniso_U_23
Zn 0.03854(12) 0.04733(13) 0.03935(13) 0.00595(9) 0.01096(9) 0.00711(9)
S1 0.0599(4) 0.0743(4) 0.1198(6) -0.0084(3) -0.0023(4) 0.0550(4)
C1 0.0425(10) 0.0574(11) 0.0531(12) 0.0052(9) 0.0048(8) 0.0190(9)
N1 0.0610(11) 0.0563(10) 0.0661(12) -0.0027(9) 0.0190(9) 0.0155(9)
S2 0.0406(2) 0.0668(3) 0.0544(3) 0.0127(2) 0.0152(2) 0.0070(2)
C2 0.0407(9) 0.0515(10) 0.0338(9) 0.0031(8) 0.0079(7) 0.0053(7)
N2 0.0448(9) 0.0739(12) 0.0547(11) 0.0161(8) 0.0120(8) 0.0036(9)
S11 0.0412(3) 0.0730(3) 0.0447(3) 0.0075(2) 0.0039(2) 0.0007(2)
C12 0.0407(9) 0.0573(11) 0.0344(9) 0.0084(8) 0.0123(7) 0.0076(8)
N13 0.0372(7) 0.0487(8) 0.0335(8) 0.0062(6) 0.0115(6) 0.0077(6)
C14 0.0392(9) 0.0484(9) 0.0403(10) 0.0048(7) 0.0211(7) 0.0025(7)
C15 0.0553(12) 0.0523(11) 0.0507(12) 0.0096(9) 0.0230(9) 0.0094(9)
C16 0.0811(17) 0.0519(12) 0.0756(16) 0.0145(11) 0.0418(14) 0.0134(11)
C17 0.0772(17) 0.0495(12) 0.097(2) -0.0037(12) 0.0448(15) -0.0048(13)
C18 0.0529(12) 0.0634(14) 0.0774(17) -0.0043(11) 0.0255(12) -0.0152(12)
C19 0.0417(10) 0.0582(11) 0.0483(11) 0.0033(8) 0.0195(8) -0.0032(9)
N20 0.0611(11) 0.0609(10) 0.0503(11) 0.0088(9) 0.0041(8) 0.0213(8)
S21 0.1069(6) 0.0854(4) 0.0525(4) 0.0214(4) 0.0440(4) 0.0158(3)
C22 0.0754(15) 0.0659(13) 0.0435(12) 0.0224(11) 0.0250(10) 0.0133(10)
N23 0.0508(9) 0.0488(8) 0.0403(9) 0.0130(7) 0.0164(7) 0.0072(7)
C24 0.0438(10) 0.0428(9) 0.0506(11) 0.0013(8) 0.0161(8) -0.0041(8)
C25 0.0482(11) 0.0591(12) 0.0647(14) 0.0136(9) 0.0143(10) 0.0034(10)
C26 0.0526(13) 0.0797(17) 0.097(2) 0.0223(12) 0.0147(13) -0.0010(15)
C27 0.0536(15) 0.097(2) 0.112(3) 0.0153(14) 0.0316(16) -0.0227(19)
C28 0.0709(17) 0.0879(18) 0.0829(19) -0.0006(14) 0.0436(15) -0.0206(15)
C29 0.0603(13) 0.0569(12) 0.0562(13) -0.0002(10) 0.0271(10) -0.0092(10)
N30 0.116(2) 0.142(2) 0.0636(15) 0.0820(19) 0.0421(14) 0.0543(15)

loop_
_atom_type_symbol
_atom_type_description
_atom_type_scat_dispersion_real
_atom_type_scat_dispersion_imag
_atom_type_scat_source
C C 0.0033 0.0016 'International Tables Vol C Tables 4.2.6.8 and 6.1.1.4'
H H 0.0000 0.0000 'International Tables Vol C Tables 4.2.6.8 and 6.1.1.4'
N N 0.0061 0.0033 'International Tables Vol C Tables 4.2.6.8 and 6.1.1.4'
S S 0.1246 0.1234 'International Tables Vol C Tables 4.2.6.8 and 6.1.1.4'
Zn Zn 0.2839 1.4301 'International Tables Vol C Tables 4.2.6.8 and 6.1.1.4'

loop_
_geom_angle_atom_site_label_1
_geom_angle_atom_site_label_2
_geom_angle_atom_site_label_3
_geom_angle_site_symmetry_1
_geom_angle_site_symmetry_3
_geom_angle
_geom_angle_publ_flag
N2 Zn N1 . . 109.42(9) ?
N2 Zn N23 . . 108.31(8) ?
N1 Zn N23 . . 110.24(8) ?
N2 Zn N13 . . 112.85(7) ?
N1 Zn N13 . . 108.15(7) ?
N23 Zn N13 . . 107.85(6) ?
N1 C1 S1 . . 179.1(2) ?
C1 N1 Zn . . 163.33(19) ?
N2 C2 S2 . . 178.5(2) ?
C2 N2 Zn . . 165.33(19) ?
C12 S11 C19 . . 89.28(10) ?
N13 C12 N20 . . 124.72(18) ?
N13 C12 S11 . . 115.89(15) ?
N20 C12 S11 . . 119.39(15) ?
C12 N13 C14 . . 110.52(16) ?
C12 N13 Zn . . 125.21(13) ?
C14 N13 Zn . . 123.77(12) ?
C15 C14 C19 . . 119.82(18) ?
C15 C14 N13 . . 126.06(18) ?
C19 C14 N13 . . 114.12(17) ?
C14 C15 C16 . . 118.4(2) ?
C14 C15 H15A . . 120.8 ?
C16 C15 H15A . . 120.8 ?
C17 C16 C15 . . 121.1(2) ?
C17 C16 H16A . . 119.5 ?
C15 C16 H16A . . 119.5 ?
C18 C17 C16 . . 121.2(2) ?
C18 C17 H17A . . 119.4 ?
C16 C17 H17A . . 119.4 ?
C17 C18 C19 . . 118.0(2) ?
C17 C18 H18A . . 121.0 ?
C19 C18 H18A . . 121.0 ?
C18 C19 C14 . . 121.5(2) ?
C18 C19 S11 . . 128.30(19) ?
C14 C19 S11 . . 110.17(15) ?
C12 N20 H20A . . 120.0 ?
C12 N20 H20B . . 120.0 ?
H20A N20 H20B . . 120.0 ?
C22 S21 C29 . . 89.42(11) ?
N23 C22 N30 . . 124.7(2) ?
N23 C22 S21 . . 115.26(17) ?
N30 C22 S21 . . 119.99(18) ?
C22 N23 C24 . . 111.00(17) ?
C22 N23 Zn . . 126.00(15) ?
C24 N23 Zn . . 122.79(13) ?
C25 C24 C29 . . 120.2(2) ?
C25 C24 N23 . . 125.73(19) ?
C29 C24 N23 . . 114.10(19) ?
C24 C25 C26 . . 118.8(2) ?
C24 C25 H25A . . 120.6 ?
C26 C25 H25A . . 120.6 ?
C25 C26 C27 . . 120.5(3) ?
C25 C26 H26A . . 119.7 ?
C27 C26 H26A . . 119.7 ?
C28 C27 C26 . . 121.4(3) ?
C28 C27 H27A . . 119.3 ?
C26 C27 H27A . . 119.3 ?
C27 C28 C29 . . 118.2(3) ?
C27 C28 H28A . . 120.9 ?
C29 C28 H28A . . 120.9 ?
C24 C29 C28 . . 120.9(3) ?
C24 C29 S21 . . 110.20(16) ?
C28 C29 S21 . . 128.9(2) ?
C22 N30 H30A . . 120.0 ?
C22 N30 H30B . . 120.0 ?
H30A N30 H30B . . 120.0 ?

loop_
_geom_bond_atom_site_label_1
_geom_bond_atom_site_label_2
_geom_bond_site_symmetry_2
_geom_bond_distance
_geom_bond_publ_flag
Zn N2 . 1.9482(18) ?
Zn N1 . 1.9610(18) ?
Zn N23 . 2.0089(16) ?
Zn N13 . 2.0257(15) ?
S1 C1 . 1.607(2) ?
C1 N1 . 1.150(3) ?
S2 C2 . 1.602(2) ?
C2 N2 . 1.160(3) ?
S11 C12 . 1.731(2) ?
S11 C19 . 1.738(2) ?
C12 N13 . 1.317(2) ?
C12 N20 . 1.337(3) ?
N13 C14 . 1.406(2) ?
C14 C15 . 1.383(3) ?
C14 C19 . 1.396(3) ?
C15 C16 . 1.389(3) ?
C15 H15A . 0.9300 ?
C16 C17 . 1.382(4) ?
C16 H16A . 0.9300 ?
C17 C18 . 1.372(4) ?
C17 H17A . 0.9300 ?
C18 C19 . 1.387(3) ?
C18 H18A . 0.9300 ?
N20 H20A . 0.8600 ?
N20 H20B . 0.8600 ?
S21 C22 . 1.733(2) ?
S21 C29 . 1.739(3) ?
C22 N23 . 1.315(3) ?
C22 N30 . 1.328(3) ?
N23 C24 . 1.405(2) ?
C24 C25 . 1.379(3) ?
C24 C29 . 1.387(3) ?
C25 C26 . 1.381(3) ?
C25 H25A . 0.9300 ?
C26 C27 . 1.386(5) ?
C26 H26A . 0.9300 ?
C27 C28 . 1.361(5) ?
C27 H27A . 0.9300 ?
C28 C29 . 1.396(3) ?
C28 H28A . 0.9300 ?
N30 H30A . 0.8600 ?
N30 H30B . 0.8600 ?

loop_
_geom_hbond_atom_site_label_D
_geom_hbond_atom_site_label_H
_geom_hbond_atom_site_label_A
_geom_hbond_site_symmetry_A
_geom_hbond_distance_DH
_geom_hbond_distance_HA
_geom_hbond_distance_DA
_geom_hbond_angle_DHA
_geom_hbond_publ_flag
N20 H20A N1 . 0.86 2.24 3.027(3) 152 y
N20 H20B S1 2_667 0.86 2.70 3.5015(19) 156 y
N30 H30A N2 . 0.86 2.21 3.002(3) 152 y
N30 H30B S2 2_576 0.86 2.57 3.404(2) 162 y

loop_
_geom_torsion_atom_site_label_1
_geom_torsion_atom_site_label_2
_geom_torsion_atom_site_label_3
_geom_torsion_atom_site_label_4
_geom_torsion_site_symmetry_1
_geom_torsion_site_symmetry_2
_geom_torsion_site_symmetry_3
_geom_torsion_site_symmetry_4
_geom_torsion
_geom_torsion_publ_flag
N2 Zn N1 C1 . . . . 16.6(7) ?
N23 Zn N1 C1 . . . . -102.4(7) ?
N13 Zn N1 C1 . . . . 139.9(7) ?
N1 Zn N2 C2 . . . . 44.1(7) ?
N23 Zn N2 C2 . . . . 164.3(7) ?
N13 Zn N2 C2 . . . . -76.3(7) ?
C19 S11 C12 N13 . . . . 1.57(15) ?
C19 S11 C12 N20 . . . . -179.42(17) ?
N20 C12 N13 C14 . . . . 179.31(18) ?
S11 C12 N13 C14 . . . . -1.7(2) ?
N20 C12 N13 Zn . . . . -8.6(3) ?
S11 C12 N13 Zn . . . . 170.34(8) ?
N2 Zn N13 C12 . . . . 139.20(15) ?
N1 Zn N13 C12 . . . . 18.00(17) ?
N23 Zn N13 C12 . . . . -101.21(15) ?
N2 Zn N13 C14 . . . . -49.73(15) ?
N1 Zn N13 C14 . . . . -170.92(13) ?
N23 Zn N13 C14 . . . . 69.87(14) ?
C12 N13 C14 C15 . . . . -178.80(18) ?
Zn N13 C14 C15 . . . . 9.0(2) ?
C12 N13 C14 C19 . . . . 1.0(2) ?
Zn N13 C14 C19 . . . . -171.23(12) ?
C19 C14 C15 C16 . . . . 0.8(3) ?
N13 C14 C15 C16 . . . . -179.38(18) ?
C14 C15 C16 C17 . . . . -0.5(3) ?
C15 C16 C17 C18 . . . . -0.2(4) ?
C16 C17 C18 C19 . . . . 0.5(4) ?
C17 C18 C19 C14 . . . . -0.1(3) ?
C17 C18 C19 S11 . . . . 179.27(18) ?
C15 C14 C19 C18 . . . . -0.6(3) ?
N13 C14 C19 C18 . . . . 179.61(18) ?
C15 C14 C19 S11 . . . . 179.95(14) ?
N13 C14 C19 S11 . . . . 0.15(19) ?
C12 S11 C19 C18 . . . . 179.7(2) ?
C12 S11 C19 C14 . . . . -0.90(14) ?
C29 S21 C22 N23 . . . . 0.9(2) ?
C29 S21 C22 N30 . . . . -178.9(2) ?
N30 C22 N23 C24 . . . . 178.5(2) ?
S21 C22 N23 C24 . . . . -1.3(3) ?
N30 C22 N23 Zn . . . . -6.6(4) ?
S21 C22 N23 Zn . . . . 173.67(10) ?
N2 Zn N23 C22 . . . . 7.0(2) ?
N1 Zn N23 C22 . . . . 126.68(19) ?
N13 Zn N23 C22 . . . . -115.45(19) ?
N2 Zn N23 C24 . . . . -178.63(14) ?
N1 Zn N23 C24 . . . . -58.93(16) ?
N13 Zn N23 C24 . . . . 58.94(15) ?
C22 N23 C24 C25 . . . . -179.3(2) ?
Zn N23 C24 C25 . . . . 5.6(3) ?
C22 N23 C24 C29 . . . . 1.1(3) ?
Zn N23 C24 C29 . . . . -174.00(14) ?
C29 C24 C25 C26 . . . . 0.3(3) ?
N23 C24 C25 C26 . . . . -179.3(2) ?
C24 C25 C26 C27 . . . . 0.3(4) ?
C25 C26 C27 C28 . . . . -0.6(5) ?
C26 C27 C28 C29 . . . . 0.3(4) ?
C25 C24 C29 C28 . . . . -0.6(3) ?
N23 C24 C29 C28 . . . . 179.0(2) ?
C25 C24 C29 S21 . . . . 179.88(16) ?
N23 C24 C29 S21 . . . . -0.5(2) ?
C27 C28 C29 C24 . . . . 0.3(4) ?
C27 C28 C29 S21 . . . . 179.8(2) ?
C22 S21 C29 C24 . . . . -0.17(17) ?
C22 S21 C29 C28 . . . . -179.7(2) ?
